data_4333102
loop_
_publ_author_name
'Punji, Benudhar'
'Mague, Joel T.'
'Balakrishna, Maravanji S.'

_publ_section_title
;
 Synthesis of Neutral (PdII, PtII), Cationic (PdII), and Water-Induced
 Anionic (PdII) Complexes Containing New
 Mesocyclic&#x00A7;Thioether&#x2212;Aminophosphonite Ligands and Their
 Application in the Suzuki Cross-Coupling Reaction
;
_journal_issue 23
_journal_name_full 'Inorganic Chemistry'
_journal_page_first 9454
_journal_page_last 9464
_journal_paper_doi 10.1021/ic061419e
_journal_volume 45
_journal_year 2006
_chemical_formula_sum 'C25 H23 N2 O2 P S'
_chemical_formula_weight 446.48
_chemical_name_systematic
; 
 ? 
;
_space_group_IT_number 2
_symmetry_cell_setting triclinic
_symmetry_space_group_name_Hall '-P 1'
_symmetry_space_group_name_H-M 'P -1'
_atom_sites_solution_hydrogens geom
_atom_sites_solution_primary direct
_atom_sites_solution_secondary difmap
_audit_creation_method SHELXL-97
_cell_angle_alpha 60.967(3)
_cell_angle_beta 86.534(3)
_cell_angle_gamma 66.273(3)
_cell_formula_units_Z 2
_cell_length_a 9.947(2)
_cell_length_b 11.663(3)
_cell_length_c 11.860(3)
_cell_measurement_reflns_used 3898
_cell_measurement_temperature 100(2)
_cell_measurement_theta_max 27.97
_cell_measurement_theta_min 2.27
_cell_volume 1085.6(5)
_computing_cell_refinement 'Bruker SMART (Bruker-AXS, 2000)'
_computing_data_collection 'Bruker SMART (Bruker-AXS, 2000)'
_computing_data_reduction 'Bruker SAINT+ (Bruker-AXS, 2004)'
_computing_molecular_graphics 'Bruker SHELXTL (Bruker-AXS, 2000a)'
_computing_publication_material 'Bruker SHELXTL (Bruker-AXS, 2000a)'
_computing_structure_refinement 'SHELXL-97 (Sheldrick, 1997)'
_computing_structure_solution 'SHELXS-97 (Sheldrick, 1997)'
_diffrn_ambient_temperature 100(2)
_diffrn_measured_fraction_theta_full 0.924
_diffrn_measured_fraction_theta_max 0.924
_diffrn_measurement_device_type 'Bruker-AXS Smart APEX CCD area detector'
_diffrn_measurement_method 'phi and omega scans'
_diffrn_radiation_monochromator graphite
_diffrn_radiation_source 'fine-focus sealed tube'
_diffrn_radiation_type MoK\a
_diffrn_radiation_wavelength 0.71073
_diffrn_reflns_av_R_equivalents 0.0320
_diffrn_reflns_av_sigmaI/netI 0.0618
_diffrn_reflns_limit_h_max 12
_diffrn_reflns_limit_h_min -13
_diffrn_reflns_limit_k_max 15
_diffrn_reflns_limit_k_min -15
_diffrn_reflns_limit_l_max 15
_diffrn_reflns_limit_l_min -15
_diffrn_reflns_number 9445
_diffrn_reflns_theta_full 28.26
_diffrn_reflns_theta_max 28.26
_diffrn_reflns_theta_min 1.99
_exptl_absorpt_coefficient_mu 0.248
_exptl_absorpt_correction_T_max 0.9511
_exptl_absorpt_correction_T_min 0.5866
_exptl_absorpt_correction_type multi-scan
_exptl_absorpt_process_details 'SADABS (Sheldrick, 2002)'
_exptl_crystal_colour Colorless
_exptl_crystal_density_diffrn 1.366
_exptl_crystal_density_method 'not measured'
_exptl_crystal_description Block
_exptl_crystal_F_000 468
_exptl_crystal_size_max 0.26
_exptl_crystal_size_mid 0.21
_exptl_crystal_size_min 0.20
_refine_diff_density_max 0.723
_refine_diff_density_min -0.373
_refine_diff_density_rms 0.089
_refine_ls_extinction_method none
_refine_ls_goodness_of_fit_ref 1.037
_refine_ls_hydrogen_treatment constr
_refine_ls_matrix_type full
_refine_ls_number_parameters 281
_refine_ls_number_reflns 4957
_refine_ls_number_restraints 0
_refine_ls_restrained_S_all 1.037
_refine_ls_R_factor_all 0.0864
_refine_ls_R_factor_gt 0.0587
_refine_ls_shift/su_max 0.001
_refine_ls_shift/su_mean 0.000
_refine_ls_structure_factor_coef Fsqd
_refine_ls_weighting_details 'calc w=1/[\s^2^(Fo^2^)+(0.0812P)^2^] where P=(Fo^2^+2Fc^2^)/3'
_refine_ls_weighting_scheme calc
_refine_ls_wR_factor_gt 0.1330
_refine_ls_wR_factor_ref 0.1454
_reflns_number_gt 3572
_reflns_number_total 4957
_reflns_threshold_expression >2\s(I)
_cod_data_source_file ic061419esup3.cif
_cod_data_source_block msb216
_cod_depositor_comments
;
The following automatic conversions were performed:

'_symmetry_cell_setting' value 'Triclinic' changed to 'triclinic'
according to /home/saulius/struct/CIF-dictionaries/cif_core.dic
dictionary named 'cif_core.dic' version 2.4.2 from 2011-04-26.

Automatic conversion script
Id: cif_fix_values 1891 2012-01-12 08:04:46Z andrius 
;
_cod_original_cell_volume 1085.6(4)
_cod_original_sg_symbol_H-M P-1
_cod_database_code 4333102

loop_
_symmetry_equiv_pos_as_xyz
'x, y, z'
'-x, -y, -z'

loop_
_atom_site_label
_atom_site_type_symbol
_atom_site_fract_x
_atom_site_fract_y
_atom_site_fract_z
_atom_site_U_iso_or_equiv
_atom_site_adp_type
_atom_site_occupancy
_atom_site_symmetry_multiplicity
_atom_site_calc_flag
_atom_site_refinement_flags
S S 0.08971(7) 1.17458(7) 0.12668(6) 0.02014(17) Uani 1 1 d .
P P 0.37904(7) 0.93379(7) 0.31095(6) 0.02067(18) Uani 1 1 d .
O1 O 0.24339(19) 0.93658(18) 0.40245(16) 0.0187(4) Uani 1 1 d .
O2 O 0.32635(19) 0.8651(2) 0.23547(18) 0.0256(4) Uani 1 1 d .
N1 N 0.5146(2) 0.7800(2) 0.4190(2) 0.0213(5) Uani 1 1 d .
N2 N 0.6572(3) 0.6056(2) 0.6847(2) 0.0242(5) Uani 1 1 d .
C1 C 0.1389(3) 1.0637(3) 0.3912(2) 0.0176(5) Uani 1 1 d .
C2 C 0.1150(3) 1.0650(3) 0.5090(2) 0.0190(5) Uani 1 1 d .
H2 H 0.1702 0.9809 0.5901 0.023 Uiso 1 1 calc R
C3 C 0.0130(3) 1.1867(3) 0.5067(3) 0.0204(5) Uani 1 1 d .
H3 H -0.0025 1.1869 0.5864 0.025 Uiso 1 1 calc R
C4 C -0.0699(3) 1.3128(3) 0.3874(2) 0.0201(5) Uani 1 1 d .
C5 C -0.1757(3) 1.4412(3) 0.3835(3) 0.0234(6) Uani 1 1 d .
H5 H -0.1895 1.4424 0.4630 0.028 Uiso 1 1 calc R
C6 C -0.2575(3) 1.5620(3) 0.2692(3) 0.0261(6) Uani 1 1 d .
H6 H -0.3290 1.6460 0.2689 0.031 Uiso 1 1 calc R
C7 C -0.2350(3) 1.5616(3) 0.1507(3) 0.0271(6) Uani 1 1 d .
H7 H -0.2911 1.6463 0.0703 0.033 Uiso 1 1 calc R
C8 C -0.1340(3) 1.4412(3) 0.1502(3) 0.0225(6) Uani 1 1 d .
H8 H -0.1198 1.4439 0.0692 0.027 Uiso 1 1 calc R
C9 C -0.0495(3) 1.3121(3) 0.2679(3) 0.0189(5) Uani 1 1 d .
C10 C 0.0575(3) 1.1825(3) 0.2730(2) 0.0177(5) Uani 1 1 d .
C11 C 0.0612(3) 1.0202(3) 0.1623(2) 0.0186(5) Uani 1 1 d .
C12 C -0.0839(3) 1.0332(3) 0.1369(2) 0.0190(5) Uani 1 1 d .
C13 C -0.2142(3) 1.1626(3) 0.0973(3) 0.0238(6) Uani 1 1 d .
H13 H -0.2069 1.2445 0.0903 0.029 Uiso 1 1 calc R
C14 C -0.3512(3) 1.1721(3) 0.0689(3) 0.0285(6) Uani 1 1 d .
H14 H -0.4372 1.2607 0.0418 0.034 Uiso 1 1 calc R
C15 C -0.3662(3) 1.0533(3) 0.0794(3) 0.0291(6) Uani 1 1 d .
H15 H -0.4616 1.0615 0.0585 0.035 Uiso 1 1 calc R
C16 C -0.2430(3) 0.9254(3) 0.1197(3) 0.0270(6) Uani 1 1 d .
H16 H -0.2537 0.8447 0.1273 0.032 Uiso 1 1 calc R
C17 C -0.0995(3) 0.9108(3) 0.1504(2) 0.0211(5) Uani 1 1 d .
C18 C 0.0301(3) 0.7783(3) 0.1930(2) 0.0248(6) Uani 1 1 d .
H18 H 0.0211 0.6964 0.2020 0.030 Uiso 1 1 calc R
C19 C 0.1662(3) 0.7674(3) 0.2210(3) 0.0246(6) Uani 1 1 d .
H19 H 0.2512 0.6774 0.2512 0.030 Uiso 1 1 calc R
C20 C 0.1831(3) 0.8888(3) 0.2057(2) 0.0207(5) Uani 1 1 d .
C21 C 0.4942(3) 0.6500(3) 0.5101(3) 0.0249(6) Uani 1 1 d .
H21A H 0.5684 0.5659 0.5051 0.030 Uiso 1 1 calc R
H21B H 0.3936 0.6633 0.4848 0.030 Uiso 1 1 calc R
C22 C 0.5116(3) 0.6200(3) 0.6487(3) 0.0253(6) Uani 1 1 d .
H22A H 0.4326 0.7004 0.6558 0.030 Uiso 1 1 calc R
H22B H 0.5016 0.5295 0.7092 0.030 Uiso 1 1 calc R
C23 C 0.6696(3) 0.7414(3) 0.5989(3) 0.0233(6) Uani 1 1 d .
H23A H 0.7676 0.7323 0.6251 0.028 Uiso 1 1 calc R
H23B H 0.5910 0.8210 0.6074 0.028 Uiso 1 1 calc R
C24 C 0.6534(3) 0.7763(3) 0.4584(3) 0.0221(6) Uani 1 1 d .
H24A H 0.6550 0.8717 0.4005 0.027 Uiso 1 1 calc R
H24B H 0.7388 0.7023 0.4483 0.027 Uiso 1 1 calc R
C25 C 0.6838(4) 0.5664(4) 0.8213(3) 0.0413(8) Uani 1 1 d .
H25A H 0.6103 0.6437 0.8342 0.062 Uiso 1 1 calc R
H25B H 0.7842 0.5535 0.8431 0.062 Uiso 1 1 calc R
H25C H 0.6746 0.4756 0.8782 0.062 Uiso 1 1 calc R

loop_
_atom_site_aniso_label
_atom_site_aniso_U_11
_atom_site_aniso_U_22
_atom_site_aniso_U_33
_atom_site_aniso_U_23
_atom_site_aniso_U_13
_atom_site_aniso_U_12
S 0.0254(3) 0.0248(4) 0.0127(3) -0.0109(3) 0.0043(2) -0.0112(3)
P 0.0183(3) 0.0266(4) 0.0162(3) -0.0123(3) 0.0037(3) -0.0069(3)
O1 0.0188(9) 0.0210(9) 0.0147(9) -0.0105(7) 0.0041(7) -0.0055(7)
O2 0.0188(9) 0.0358(11) 0.0223(10) -0.0206(9) 0.0020(8) -0.0042(8)
N1 0.0156(10) 0.0268(12) 0.0216(12) -0.0130(10) 0.0017(9) -0.0079(9)
N2 0.0272(12) 0.0261(12) 0.0162(11) -0.0094(10) 0.0023(9) -0.0101(10)
C1 0.0183(12) 0.0215(13) 0.0174(12) -0.0123(11) 0.0066(10) -0.0099(11)
C2 0.0197(12) 0.0233(13) 0.0141(12) -0.0088(10) 0.0025(10) -0.0100(11)
C3 0.0241(13) 0.0274(14) 0.0187(13) -0.0158(11) 0.0098(11) -0.0145(11)
C4 0.0199(13) 0.0264(14) 0.0200(13) -0.0142(11) 0.0085(10) -0.0127(11)
C5 0.0227(13) 0.0278(14) 0.0283(15) -0.0191(12) 0.0121(11) -0.0131(12)
C6 0.0258(14) 0.0249(14) 0.0323(16) -0.0178(13) 0.0097(12) -0.0116(12)
C7 0.0251(14) 0.0242(14) 0.0254(15) -0.0088(12) -0.0018(11) -0.0086(12)
C8 0.0256(14) 0.0243(14) 0.0194(13) -0.0117(11) 0.0035(11) -0.0113(12)
C9 0.0178(12) 0.0229(13) 0.0217(13) -0.0142(11) 0.0047(10) -0.0101(11)
C10 0.0185(12) 0.0249(13) 0.0149(12) -0.0129(11) 0.0056(10) -0.0108(11)
C11 0.0243(13) 0.0235(13) 0.0096(12) -0.0098(10) 0.0044(10) -0.0101(11)
C12 0.0230(13) 0.0252(13) 0.0090(11) -0.0090(10) 0.0043(10) -0.0101(11)
C13 0.0258(14) 0.0261(14) 0.0174(13) -0.0118(11) 0.0034(11) -0.0082(12)
C14 0.0217(14) 0.0346(16) 0.0244(15) -0.0162(13) 0.0042(12) -0.0062(13)
C15 0.0221(14) 0.0482(18) 0.0220(14) -0.0191(14) 0.0084(11) -0.0182(14)
C16 0.0370(16) 0.0371(16) 0.0175(13) -0.0156(12) 0.0098(12) -0.0236(14)
C17 0.0279(14) 0.0286(14) 0.0105(12) -0.0118(11) 0.0070(10) -0.0133(12)
C18 0.0368(16) 0.0268(14) 0.0137(13) -0.0129(11) 0.0044(11) -0.0126(13)
C19 0.0298(15) 0.0232(14) 0.0155(13) -0.0125(11) 0.0030(11) -0.0031(12)
C20 0.0208(13) 0.0286(14) 0.0116(12) -0.0128(11) 0.0024(10) -0.0061(11)
C21 0.0187(13) 0.0211(14) 0.0328(16) -0.0131(12) -0.0006(11) -0.0064(11)
C22 0.0224(14) 0.0199(13) 0.0253(14) -0.0073(11) 0.0047(11) -0.0070(11)
C23 0.0233(14) 0.0271(14) 0.0211(14) -0.0132(12) 0.0020(11) -0.0105(12)
C24 0.0177(13) 0.0277(14) 0.0202(13) -0.0115(11) 0.0031(10) -0.0097(11)
C25 0.050(2) 0.0450(19) 0.0190(15) -0.0112(14) 0.0023(14) -0.0176(16)

loop_
_atom_type_symbol
_atom_type_description
_atom_type_scat_dispersion_real
_atom_type_scat_dispersion_imag
_atom_type_scat_source
C C 0.0033 0.0016 'International Tables Vol C Tables 4.2.6.8 and 6.1.1.4'
H H 0.0000 0.0000 'International Tables Vol C Tables 4.2.6.8 and 6.1.1.4'
N N 0.0061 0.0033 'International Tables Vol C Tables 4.2.6.8 and 6.1.1.4'
O O 0.0106 0.0060 'International Tables Vol C Tables 4.2.6.8 and 6.1.1.4'
P P 0.1023 0.0942 'International Tables Vol C Tables 4.2.6.8 and 6.1.1.4'
S S 0.1246 0.1234 'International Tables Vol C Tables 4.2.6.8 and 6.1.1.4'

loop_
_geom_angle_atom_site_label_1
_geom_angle_atom_site_label_2
_geom_angle_atom_site_label_3
_geom_angle
C11 S C10 101.95(11)
N1 P O2 96.39(10)
N1 P O1 99.07(10)
O2 P O1 95.29(9)
C1 O1 P 121.67(15)
C20 O2 P 125.94(15)
C24 N1 C21 112.9(2)
C24 N1 P 120.73(18)
C21 N1 P 123.91(17)
C22 N2 C23 109.8(2)
C22 N2 C25 111.7(2)
C23 N2 C25 109.9(2)
O1 C1 C10 122.6(2)
O1 C1 C2 116.2(2)
C10 C1 C2 121.2(2)
C3 C2 C1 120.0(2)
C2 C3 C4 120.9(2)
C3 C4 C9 119.8(2)
C3 C4 C5 121.4(2)
C9 C4 C5 118.8(2)
C6 C5 C4 121.6(2)
C5 C6 C7 119.3(2)
C8 C7 C6 120.8(3)
C7 C8 C9 121.4(2)
C8 C9 C4 118.0(2)
C8 C9 C10 123.7(2)
C4 C9 C10 118.3(2)
C1 C10 C9 119.9(2)
C1 C10 S 119.49(18)
C9 C10 S 120.62(19)
C20 C11 C12 119.9(2)
C20 C11 S 119.0(2)
C12 C11 S 120.91(19)
C13 C12 C11 123.0(2)
C13 C12 C17 118.0(2)
C11 C12 C17 119.1(2)
C14 C13 C12 121.1(3)
C13 C14 C15 121.0(3)
C16 C15 C14 119.6(3)
C15 C16 C17 121.2(3)
C16 C17 C18 122.0(2)
C16 C17 C12 119.1(2)
C18 C17 C12 118.9(2)
C19 C18 C17 120.9(2)
C18 C19 C20 120.7(2)
O2 C20 C11 124.1(2)
O2 C20 C19 115.4(2)
C11 C20 C19 120.5(2)
N1 C21 C22 111.0(2)
N2 C22 C21 109.6(2)
N2 C23 C24 109.9(2)
N1 C24 C23 111.4(2)

loop_
_geom_bond_atom_site_label_1
_geom_bond_atom_site_label_2
_geom_bond_distance
S C11 1.777(3)
S C10 1.786(2)
P N1 1.646(2)
P O2 1.6754(19)
P O1 1.6797(18)
O1 C1 1.372(3)
O2 C20 1.371(3)
N1 C24 1.462(3)
N1 C21 1.462(3)
N2 C22 1.455(3)
N2 C23 1.462(3)
N2 C25 1.463(4)
C1 C10 1.374(3)
C1 C2 1.409(3)
C2 C3 1.361(3)
C3 C4 1.411(4)
C4 C9 1.422(3)
C4 C5 1.423(3)
C5 C6 1.357(4)
C6 C7 1.412(4)
C7 C8 1.361(4)
C8 C9 1.417(4)
C9 C10 1.430(3)
C11 C20 1.378(3)
C11 C12 1.425(3)
C12 C13 1.411(4)
C12 C17 1.428(4)
C13 C14 1.372(4)
C14 C15 1.398(4)
C15 C16 1.365(4)
C16 C17 1.417(4)
C17 C18 1.422(4)
C18 C19 1.354(4)
C19 C20 1.416(4)
C21 C22 1.511(4)
C23 C24 1.513(4)
